data_7242370
loop_
_publ_author_name
'Ahmed, Muhammad Naeem'
'Madni, Murtaza'
'Anjum, Shaista'
'Andleeb, Saiqa'
'Hameed, Shahid'
'Khan, Abdul Majeed'
'Ashfaq, Muhammad'
'Tahir, Muhammad Nawaz'
'Gil, Diego M.'
'Frontera, Antonio'

_publ_section_title
;
 Crystal engineering with pyrazolyl-thiazole derivatives:
 structure-directing role of \p-stacking and \s-hole interactions
;
_journal_issue 18
_journal_name_full CrystEngComm
_journal_page_first 3276
_journal_page_last 3287
_journal_paper_doi 10.1039/D1CE00256B
_journal_volume 23
_journal_year 2021
_chemical_formula_iupac 'C21 H17 Br Cl N3 O2 S'
_chemical_formula_moiety 'C21 H17 Br Cl N3 O2 S'
_chemical_formula_sum 'C21 H17 Br Cl N3 O2 S'
_chemical_formula_weight 490.80
_chemical_name_systematic
;
Ethyl 2-[5-(4-bromophenyl)-3-(4-chlorophenyl)-4,5-dihydro-1H-pyrazol-1-yl]-
1,3-thiazole-4-carboxylate
;
_space_group_crystal_system triclinic
_space_group_IT_number 1
_space_group_name_Hall 'P 1'
_space_group_name_H-M_alt 'P 1'
_atom_sites_solution_hydrogens geom
_atom_sites_solution_primary direct
_atom_sites_solution_secondary difmap
_audit_creation_method SHELXL-2018/3
_audit_update_record
;
2021-02-05 deposited with the CCDC.	2021-03-09 downloaded from the CCDC.
;
_cell_angle_alpha 73.421(5)
_cell_angle_beta 89.483(5)
_cell_angle_gamma 86.045(6)
_cell_formula_units_Z 1
_cell_length_a 4.7441(4)
_cell_length_b 9.5883(9)
_cell_length_c 12.0770(11)
_cell_measurement_reflns_used 3367
_cell_measurement_temperature 296(2)
_cell_measurement_theta_max 27.502
_cell_measurement_theta_min 2.222
_cell_volume 525.23(8)
_computing_cell_refinement 'SAINT (Bruker, 2007)'
_computing_data_collection 'APEX2 (Bruker, 2007)'
_computing_data_reduction 'SAINT (Bruker, 2007)'
_computing_molecular_graphics 'ORTEP-3 for Windows (Farrugia, 1997) and PLATON (Spek, 2009)'
_computing_publication_material
;
WinGX (Farrugia, 1999) and PLATON (Spek, 2009)
;
_computing_structure_refinement 'SHELXL-2018/3  (Sheldrick, 2015)'
_computing_structure_solution 'SHELXS97 (Sheldrick, 2008)'
_diffrn_ambient_temperature 296(2)
_diffrn_detector_area_resol_mean 7.72
_diffrn_measured_fraction_theta_full 0.986
_diffrn_measured_fraction_theta_max 0.986
_diffrn_measurement_device_type 'Bruker Kappa APEXII CCD'
_diffrn_measurement_method \w
_diffrn_radiation_monochromator graphite
_diffrn_radiation_source 'fine-focus sealed tube'
_diffrn_radiation_type MoK\a
_diffrn_radiation_wavelength 0.71073
_diffrn_reflns_av_R_equivalents 0.0268
_diffrn_reflns_av_unetI/netI 0.0417
_diffrn_reflns_limit_h_max 6
_diffrn_reflns_limit_h_min -5
_diffrn_reflns_limit_k_max 12
_diffrn_reflns_limit_k_min -12
_diffrn_reflns_limit_l_max 15
_diffrn_reflns_limit_l_min -15
_diffrn_reflns_number 8109
_diffrn_reflns_theta_full 27.502
_diffrn_reflns_theta_max 27.502
_diffrn_reflns_theta_min 2.222
_diffrn_standards_number 0
_exptl_absorpt_coefficient_mu 2.206
_exptl_absorpt_correction_T_max 0.746
_exptl_absorpt_correction_T_min 0.668
_exptl_absorpt_correction_type multi-scan
_exptl_absorpt_process_details '(SADABS; Bruker, 2005)'
_exptl_crystal_colour white
_exptl_crystal_density_diffrn 1.552
_exptl_crystal_density_method 'not measured'
_exptl_crystal_description needle
_exptl_crystal_F_000 248
_exptl_crystal_size_max 0.40
_exptl_crystal_size_mid 0.18
_exptl_crystal_size_min 0.16
_refine_diff_density_max 0.168
_refine_diff_density_min -0.302
_refine_diff_density_rms 0.048
_refine_ls_abs_structure_details
;
 Refined as a perfect inversion twin.
;
_refine_ls_abs_structure_Flack 0.5
_refine_ls_extinction_method none
_refine_ls_goodness_of_fit_ref 1.032
_refine_ls_hydrogen_treatment constr
_refine_ls_matrix_type full
_refine_ls_number_parameters 263
_refine_ls_number_reflns 4306
_refine_ls_number_restraints 3
_refine_ls_restrained_S_all 1.032
_refine_ls_R_factor_all 0.0499
_refine_ls_R_factor_gt 0.0346
_refine_ls_shift/su_max 0.000
_refine_ls_shift/su_mean 0.000
_refine_ls_structure_factor_coef Fsqd
_refine_ls_weighting_details 'w=1/[\s^2^(Fo^2^)+(0.0336P)^2^] where P=(Fo^2^+2Fc^2^)/3'
_refine_ls_weighting_scheme calc
_refine_ls_wR_factor_gt 0.0713
_refine_ls_wR_factor_ref 0.0766
_reflns_Friedel_coverage 1.000
_reflns_Friedel_fraction_full 0.993
_reflns_Friedel_fraction_max 0.986
_reflns_number_gt 3367
_reflns_number_total 4306
_reflns_threshold_expression I>2\s(I)
_cod_data_source_file d1ce00256b2.cif
_cod_data_source_block A31P
_cod_depositor_comments 'Adding full bibliography for 7242370--7242372.cif.'
_cod_database_code 7242370
_shelx_shelxl_version_number 2018/3
_shelx_space_group_comment
;
The symmetry employed for this shelxl refinement is uniquely defined
by the following loop, which should always be used as a source of
symmetry information in preference to the above space-group names.
They are only intended as comments.
;
_shelx_estimated_absorpt_t_min 0.472
_shelx_estimated_absorpt_t_max 0.719

loop_
_space_group_symop_operation_xyz
'x, y, z'

loop_
_atom_site_label
_atom_site_type_symbol
_atom_site_fract_x
_atom_site_fract_y
_atom_site_fract_z
_atom_site_U_iso_or_equiv
_atom_site_adp_type
_atom_site_occupancy
_atom_site_site_symmetry_order
_atom_site_calc_flag
_atom_site_refinement_flags_posn
_atom_site_refinement_flags_adp
_atom_site_refinement_flags_occupancy
_atom_site_disorder_assembly
_atom_site_disorder_group
Br1 Br 1.13588(10) 0.09484(6) 1.34405(5) 0.1044(3) Uani 1 1 d . . . . .
Cl1 Cl 1.7672(3) 0.73600(16) 0.30733(12) 0.0823(4) Uani 1 1 d . . . . .
S1 S 0.9174(2) -0.07729(11) 0.64916(9) 0.0512(3) Uani 1 1 d . . . . .
O1 O 0.2707(6) -0.2551(3) 0.9610(3) 0.0590(8) Uani 1 1 d . . . . .
O2 O 0.3531(7) -0.4162(3) 0.8595(3) 0.0681(8) Uani 1 1 d . . . . .
N1 N 0.6521(6) -0.0734(3) 0.8378(3) 0.0418(7) Uani 1 1 d . . . . .
N2 N 0.9447(7) 0.1207(4) 0.7666(3) 0.0482(8) Uani 1 1 d . . . . .
N3 N 1.1105(6) 0.1878(3) 0.6741(3) 0.0443(8) Uani 1 1 d . . . . .
C1 C 0.2394(12) -0.4489(6) 1.1378(5) 0.0855(16) Uani 1 1 d . . . . .
H1A H 0.374510 -0.511579 1.111864 0.128 Uiso 1 1 calc R U . . .
H1B H 0.111659 -0.507048 1.190679 0.128 Uiso 1 1 calc R U . . .
H1C H 0.336275 -0.390790 1.176112 0.128 Uiso 1 1 calc R U . . .
C2 C 0.0785(10) -0.3523(6) 1.0375(4) 0.0698(13) Uani 1 1 d . . . . .
H2A H -0.009518 -0.410532 0.995551 0.084 Uiso 1 1 calc R U . . .
H2B H -0.069275 -0.294715 1.063904 0.084 Uiso 1 1 calc R U . . .
C3 C 0.3937(8) -0.3011(5) 0.8774(3) 0.0468(10) Uani 1 1 d . . . . .
C4 C 0.5839(8) -0.1957(4) 0.8070(3) 0.0397(8) Uani 1 1 d . . . . .
C5 C 0.7066(8) -0.2158(4) 0.7117(4) 0.0466(9) Uani 1 1 d . . . . .
H5 H 0.680520 -0.294587 0.683336 0.056 Uiso 1 1 calc R U . . .
C6 C 0.8274(7) -0.0038(4) 0.7617(3) 0.0396(8) Uani 1 1 d . . . . .
C7 C 1.1153(8) 0.3248(4) 0.6690(3) 0.0427(9) Uani 1 1 d . . . . .
C8 C 0.9363(8) 0.3671(4) 0.7589(4) 0.0474(9) Uani 1 1 d . . . . .
H8A H 0.784855 0.438744 0.723440 0.057 Uiso 1 1 calc R U . . .
H8B H 1.048881 0.406664 0.807915 0.057 Uiso 1 1 calc R U . . .
C9 C 0.8189(8) 0.2230(4) 0.8280(3) 0.0431(9) Uani 1 1 d . . . . .
H9 H 0.612786 0.230376 0.819126 0.052 Uiso 1 1 calc R U . . .
C10 C 0.8961(8) 0.1798(4) 0.9550(3) 0.0426(8) Uani 1 1 d . . . . .
C11 C 1.1072(9) 0.0763(4) 1.0051(4) 0.0551(11) Uani 1 1 d . . . . .
H11 H 1.204599 0.024362 0.960765 0.066 Uiso 1 1 calc R U . . .
C12 C 1.1770(11) 0.0483(5) 1.1208(4) 0.0676(13) Uani 1 1 d . . . . .
H12 H 1.320010 -0.022244 1.153956 0.081 Uiso 1 1 calc R U . . .
C13 C 1.0347(10) 0.1249(5) 1.1861(4) 0.0606(12) Uani 1 1 d . . . . .
C14 C 0.8200(11) 0.2272(6) 1.1400(4) 0.0690(13) Uani 1 1 d . . . . .
H14 H 0.721787 0.277711 1.185171 0.083 Uiso 1 1 calc R U . . .
C15 C 0.7524(11) 0.2538(6) 1.0231(4) 0.0633(12) Uani 1 1 d . . . . .
H15 H 0.606936 0.323027 0.990411 0.076 Uiso 1 1 calc R U . . .
C16 C 1.2826(8) 0.4226(4) 0.5817(3) 0.0435(9) Uani 1 1 d . . . . .
C17 C 1.4642(9) 0.3713(5) 0.5079(4) 0.0543(11) Uani 1 1 d . . . . .
H17 H 1.482647 0.272063 0.514625 0.065 Uiso 1 1 calc R U . . .
C18 C 1.6162(10) 0.4661(6) 0.4254(4) 0.0604(12) Uani 1 1 d . . . . .
H18 H 1.740340 0.430714 0.378072 0.072 Uiso 1 1 calc R U . . .
C19 C 1.5829(9) 0.6134(5) 0.4135(4) 0.0546(11) Uani 1 1 d . . . . .
C20 C 1.4087(9) 0.6676(5) 0.4850(4) 0.0582(11) Uani 1 1 d . . . . .
H20 H 1.389714 0.767232 0.476615 0.070 Uiso 1 1 calc R U . . .
C21 C 1.2603(9) 0.5711(5) 0.5704(4) 0.0530(10) Uani 1 1 d . . . . .
H21 H 1.145224 0.606692 0.620372 0.064 Uiso 1 1 calc R U . . .

loop_
_atom_site_aniso_label
_atom_site_aniso_U_11
_atom_site_aniso_U_22
_atom_site_aniso_U_33
_atom_site_aniso_U_23
_atom_site_aniso_U_13
_atom_site_aniso_U_12
Br1 0.1758(7) 0.0885(4) 0.0457(3) -0.0137(3) -0.0218(3) -0.0083(4)
Cl1 0.0908(9) 0.0835(9) 0.0639(8) -0.0010(7) 0.0154(6) -0.0334(7)
S1 0.0643(6) 0.0499(6) 0.0471(6) -0.0243(5) 0.0095(5) -0.0122(5)
O1 0.0662(18) 0.0480(18) 0.064(2) -0.0162(16) 0.0175(15) -0.0113(14)
O2 0.084(2) 0.0482(18) 0.080(2) -0.0262(17) 0.0048(16) -0.0272(15)
N1 0.0510(18) 0.0363(17) 0.0405(18) -0.0137(14) 0.0015(15) -0.0093(14)
N2 0.066(2) 0.0404(18) 0.0449(19) -0.0203(15) 0.0122(16) -0.0167(16)
N3 0.0507(18) 0.042(2) 0.0422(18) -0.0134(15) 0.0034(14) -0.0086(14)
C1 0.095(4) 0.083(4) 0.069(3) -0.006(3) 0.001(3) -0.009(3)
C2 0.065(3) 0.071(3) 0.068(3) -0.008(3) 0.013(2) -0.018(2)
C3 0.048(2) 0.042(2) 0.050(2) -0.0108(19) -0.0086(19) -0.0041(18)
C4 0.0426(19) 0.032(2) 0.047(2) -0.0153(17) -0.0030(16) -0.0027(16)
C5 0.053(2) 0.040(2) 0.055(2) -0.0255(19) 0.0037(18) -0.0090(18)
C6 0.048(2) 0.035(2) 0.038(2) -0.0146(16) -0.0034(16) -0.0022(16)
C7 0.047(2) 0.039(2) 0.043(2) -0.0129(17) -0.0082(16) -0.0037(17)
C8 0.059(2) 0.039(2) 0.047(2) -0.0165(18) 0.0001(18) -0.0066(18)
C9 0.048(2) 0.040(2) 0.046(2) -0.0199(18) 0.0005(17) -0.0071(17)
C10 0.054(2) 0.036(2) 0.042(2) -0.0163(17) 0.0048(17) -0.0111(17)
C11 0.070(3) 0.043(2) 0.054(3) -0.019(2) 0.003(2) 0.004(2)
C12 0.089(3) 0.051(3) 0.059(3) -0.012(2) -0.011(2) 0.010(2)
C13 0.096(3) 0.049(3) 0.037(2) -0.008(2) -0.005(2) -0.015(2)
C14 0.091(3) 0.069(3) 0.054(3) -0.030(2) 0.006(2) 0.003(3)
C15 0.077(3) 0.060(3) 0.056(3) -0.025(2) -0.004(2) 0.014(2)
C16 0.049(2) 0.044(2) 0.040(2) -0.0133(18) -0.0048(17) -0.0094(17)
C17 0.069(3) 0.046(3) 0.049(2) -0.015(2) 0.003(2) -0.010(2)
C18 0.068(3) 0.064(3) 0.052(3) -0.019(2) 0.014(2) -0.015(2)
C19 0.057(3) 0.057(3) 0.043(2) -0.001(2) -0.003(2) -0.020(2)
C20 0.070(3) 0.043(2) 0.060(3) -0.008(2) -0.002(2) -0.015(2)
C21 0.058(2) 0.047(3) 0.053(2) -0.011(2) 0.0058(19) -0.0058(19)

loop_
_atom_type_symbol
_atom_type_description
_atom_type_scat_dispersion_real
_atom_type_scat_dispersion_imag
_atom_type_scat_source
C C 0.0033 0.0016 'International Tables Vol C Tables 4.2.6.8 and 6.1.1.4'
H H 0.0000 0.0000 'International Tables Vol C Tables 4.2.6.8 and 6.1.1.4'
N N 0.0061 0.0033 'International Tables Vol C Tables 4.2.6.8 and 6.1.1.4'
O O 0.0106 0.0060 'International Tables Vol C Tables 4.2.6.8 and 6.1.1.4'
S S 0.1246 0.1234 'International Tables Vol C Tables 4.2.6.8 and 6.1.1.4'
Cl Cl 0.1484 0.1585 'International Tables Vol C Tables 4.2.6.8 and 6.1.1.4'
Br Br -0.2901 2.4595 'International Tables Vol C Tables 4.2.6.8 and 6.1.1.4'

loop_
_geom_angle_atom_site_label_1
_geom_angle_atom_site_label_2
_geom_angle_atom_site_label_3
_geom_angle
_geom_angle_site_symmetry_1
_geom_angle_site_symmetry_3
_geom_angle_publ_flag
C5 S1 C6 87.50(19) . . ?
C3 O1 C2 117.4(4) . . ?
C6 N1 C4 107.9(3) . . ?
C6 N2 N3 116.8(3) . . ?
C6 N2 C9 124.3(3) . . ?
N3 N2 C9 113.1(3) . . ?
C7 N3 N2 108.6(3) . . ?
C2 C1 H1A 109.5 . . ?
C2 C1 H1B 109.5 . . ?
H1A C1 H1B 109.5 . . ?
C2 C1 H1C 109.5 . . ?
H1A C1 H1C 109.5 . . ?
H1B C1 H1C 109.5 . . ?
O1 C2 C1 109.5(4) . . ?
O1 C2 H2A 109.8 . . ?
C1 C2 H2A 109.8 . . ?
O1 C2 H2B 109.8 . . ?
C1 C2 H2B 109.8 . . ?
H2A C2 H2B 108.2 . . ?
O2 C3 O1 124.0(4) . . ?
O2 C3 C4 123.3(4) . . ?
O1 C3 C4 112.7(4) . . ?
C5 C4 N1 116.5(3) . . ?
C5 C4 C3 121.6(4) . . ?
N1 C4 C3 121.9(3) . . ?
C4 C5 S1 111.1(3) . . ?
C4 C5 H5 124.5 . . ?
S1 C5 H5 124.5 . . ?
N1 C6 N2 123.9(3) . . ?
N1 C6 S1 116.9(3) . . ?
N2 C6 S1 119.1(3) . . ?
N3 C7 C16 120.9(4) . . ?
N3 C7 C8 113.3(4) . . ?
C16 C7 C8 125.8(3) . . ?
C7 C8 C9 103.6(3) . . ?
C7 C8 H8A 111.0 . . ?
C9 C8 H8A 111.0 . . ?
C7 C8 H8B 111.0 . . ?
C9 C8 H8B 111.0 . . ?
H8A C8 H8B 109.0 . . ?
N2 C9 C10 113.4(3) . . ?
N2 C9 C8 101.5(3) . . ?
C10 C9 C8 113.4(3) . . ?
N2 C9 H9 109.4 . . ?
C10 C9 H9 109.4 . . ?
C8 C9 H9 109.4 . . ?
C11 C10 C15 118.4(4) . . ?
C11 C10 C9 124.1(3) . . ?
C15 C10 C9 117.5(4) . . ?
C10 C11 C12 120.9(4) . . ?
C10 C11 H11 119.6 . . ?
C12 C11 H11 119.6 . . ?
C13 C12 C11 119.6(4) . . ?
C13 C12 H12 120.2 . . ?
C11 C12 H12 120.2 . . ?
C12 C13 C14 121.3(4) . . ?
C12 C13 Br1 120.7(3) . . ?
C14 C13 Br1 117.9(4) . . ?
C13 C14 C15 118.2(4) . . ?
C13 C14 H14 120.9 . . ?
C15 C14 H14 120.9 . . ?
C10 C15 C14 121.6(4) . . ?
C10 C15 H15 119.2 . . ?
C14 C15 H15 119.2 . . ?
C21 C16 C17 118.4(4) . . ?
C21 C16 C7 119.5(4) . . ?
C17 C16 C7 122.0(4) . . ?
C18 C17 C16 120.8(4) . . ?
C18 C17 H17 119.6 . . ?
C16 C17 H17 119.6 . . ?
C19 C18 C17 119.5(4) . . ?
C19 C18 H18 120.3 . . ?
C17 C18 H18 120.3 . . ?
C20 C19 C18 121.3(4) . . ?
C20 C19 Cl1 118.4(4) . . ?
C18 C19 Cl1 120.3(4) . . ?
C19 C20 C21 119.1(4) . . ?
C19 C20 H20 120.4 . . ?
C21 C20 H20 120.4 . . ?
C16 C21 C20 120.8(4) . . ?
C16 C21 H21 119.6 . . ?
C20 C21 H21 119.6 . . ?

loop_
_geom_bond_atom_site_label_1
_geom_bond_atom_site_label_2
_geom_bond_distance
_geom_bond_site_symmetry_2
_geom_bond_publ_flag
Br1 C13 1.907(4) . ?
Cl1 C19 1.747(4) . ?
S1 C5 1.712(4) . ?
S1 C6 1.738(4) . ?
O1 C3 1.327(5) . ?
O1 C2 1.471(6) . ?
O2 C3 1.212(5) . ?
N1 C6 1.302(5) . ?
N1 C4 1.386(5) . ?
N2 C6 1.367(5) . ?
N2 N3 1.387(5) . ?
N2 C9 1.482(5) . ?
N3 C7 1.299(5) . ?
C1 C2 1.479(7) . ?
C1 H1A 0.9600 . ?
C1 H1B 0.9600 . ?
C1 H1C 0.9600 . ?
C2 H2A 0.9700 . ?
C2 H2B 0.9700 . ?
C3 C4 1.476(6) . ?
C4 C5 1.342(5) . ?
C5 H5 0.9300 . ?
C7 C16 1.464(5) . ?
C7 C8 1.501(6) . ?
C8 C9 1.535(6) . ?
C8 H8A 0.9700 . ?
C8 H8B 0.9700 . ?
C9 C10 1.512(5) . ?
C9 H9 0.9800 . ?
C10 C11 1.373(5) . ?
C10 C15 1.378(6) . ?
C11 C12 1.384(6) . ?
C11 H11 0.9300 . ?
C12 C13 1.367(6) . ?
C12 H12 0.9300 . ?
C13 C14 1.368(7) . ?
C14 C15 1.397(7) . ?
C14 H14 0.9300 . ?
C15 H15 0.9300 . ?
C16 C21 1.388(6) . ?
C16 C17 1.398(5) . ?
C17 C18 1.378(6) . ?
C17 H17 0.9300 . ?
C18 C19 1.377(6) . ?
C18 H18 0.9300 . ?
C19 C20 1.372(6) . ?
C20 C21 1.396(6) . ?
C20 H20 0.9300 . ?
C21 H21 0.9300 . ?

loop_
_geom_hbond_atom_site_label_D
_geom_hbond_atom_site_label_H
_geom_hbond_atom_site_label_A
_geom_hbond_distance_DH
_geom_hbond_distance_HA
_geom_hbond_distance_DA
_geom_hbond_angle_DHA
_geom_hbond_site_symmetry_A
_geom_hbond_publ_flag
C8 H8B O2 0.97 2.51 3.428(5) 157.3 1_665 yes

loop_
_geom_torsion_atom_site_label_1
_geom_torsion_atom_site_label_2
_geom_torsion_atom_site_label_3
_geom_torsion_atom_site_label_4
_geom_torsion
_geom_torsion_site_symmetry_1
_geom_torsion_site_symmetry_2
_geom_torsion_site_symmetry_3
_geom_torsion_site_symmetry_4
_geom_torsion_publ_flag
C6 N2 N3 C7 156.1(3) . . . . ?
C9 N2 N3 C7 1.8(4) . . . . ?
C3 O1 C2 C1 90.5(5) . . . . ?
C2 O1 C3 O2 1.3(6) . . . . ?
C2 O1 C3 C4 -179.3(3) . . . . ?
C6 N1 C4 C5 0.4(4) . . . . ?
C6 N1 C4 C3 178.5(3) . . . . ?
O2 C3 C4 C5 5.8(6) . . . . ?
O1 C3 C4 C5 -173.5(3) . . . . ?
O2 C3 C4 N1 -172.1(3) . . . . ?
O1 C3 C4 N1 8.5(5) . . . . ?
N1 C4 C5 S1 -1.4(4) . . . . ?
C3 C4 C5 S1 -179.4(3) . . . . ?
C6 S1 C5 C4 1.4(3) . . . . ?
C4 N1 C6 N2 -178.3(3) . . . . ?
C4 N1 C6 S1 0.8(4) . . . . ?
N3 N2 C6 N1 -175.2(3) . . . . ?
C9 N2 C6 N1 -24.0(6) . . . . ?
N3 N2 C6 S1 5.7(4) . . . . ?
C9 N2 C6 S1 156.9(3) . . . . ?
C5 S1 C6 N1 -1.3(3) . . . . ?
C5 S1 C6 N2 177.8(3) . . . . ?
N2 N3 C7 C16 177.9(3) . . . . ?
N2 N3 C7 C8 -2.3(4) . . . . ?
N3 C7 C8 C9 1.9(4) . . . . ?
C16 C7 C8 C9 -178.3(3) . . . . ?
C6 N2 C9 C10 85.4(4) . . . . ?
N3 N2 C9 C10 -122.5(3) . . . . ?
C6 N2 C9 C8 -152.7(3) . . . . ?
N3 N2 C9 C8 -0.5(4) . . . . ?
C7 C8 C9 N2 -0.7(4) . . . . ?
C7 C8 C9 C10 121.3(3) . . . . ?
N2 C9 C10 C11 13.5(5) . . . . ?
C8 C9 C10 C11 -101.6(4) . . . . ?
N2 C9 C10 C15 -169.4(4) . . . . ?
C8 C9 C10 C15 75.6(5) . . . . ?
C15 C10 C11 C12 -0.9(7) . . . . ?
C9 C10 C11 C12 176.2(4) . . . . ?
C10 C11 C12 C13 -0.2(7) . . . . ?
C11 C12 C13 C14 1.3(8) . . . . ?
C11 C12 C13 Br1 -177.4(4) . . . . ?
C12 C13 C14 C15 -1.1(8) . . . . ?
Br1 C13 C14 C15 177.5(4) . . . . ?
C11 C10 C15 C14 1.0(7) . . . . ?
C9 C10 C15 C14 -176.3(4) . . . . ?
C13 C14 C15 C10 0.0(8) . . . . ?
N3 C7 C16 C21 173.2(3) . . . . ?
C8 C7 C16 C21 -6.6(6) . . . . ?
N3 C7 C16 C17 -6.3(5) . . . . ?
C8 C7 C16 C17 173.9(4) . . . . ?
C21 C16 C17 C18 -0.4(6) . . . . ?
C7 C16 C17 C18 179.1(4) . . . . ?
C16 C17 C18 C19 -1.7(7) . . . . ?
C17 C18 C19 C20 2.4(7) . . . . ?
C17 C18 C19 Cl1 -178.6(4) . . . . ?
C18 C19 C20 C21 -0.8(7) . . . . ?
Cl1 C19 C20 C21 -179.9(3) . . . . ?
C17 C16 C21 C20 2.1(6) . . . . ?
C7 C16 C21 C20 -177.5(4) . . . . ?
C19 C20 C21 C16 -1.5(6) . . . . ?
